data_4130660
loop_
_publ_author_name
'Zhang, Sheng'
'Liu, Xinming'
'Li, Chunli'
'Li, Lu'
'Song, Jinsheng'
'Shi, Jianwu'
'Morton, Martha'
'Rajca, Suchada'
'Rajca, Andrzej'
'Wang, Hua'

_publ_section_title
;
 Thiophene-Based Double Helices: Syntheses, X-ray Structures, and
 Chiroptical Properties.
;
_journal_issue 31
_journal_name_full 'Journal of the American Chemical Society'
_journal_page_first 10002
_journal_page_last 10010
_journal_paper_doi 10.1021/jacs.6b05709
_journal_volume 138
_journal_year 2016
_chemical_formula_sum 'C28 H36 I4 S4 Si4'
_chemical_formula_weight 1120.77
_space_group_IT_number 2
_space_group_name_Hall '-P 1'
_space_group_name_H-M_alt 'P -1'
_symmetry_cell_setting triclinic
_symmetry_space_group_name_H-M 'P -1'
_atom_sites_solution_hydrogens geom
_atom_sites_solution_primary direct
_atom_sites_solution_secondary difmap
_audit_creation_method SHELXL-97
_cell_angle_alpha 87.775(4)
_cell_angle_beta 86.310(4)
_cell_angle_gamma 67.205(3)
_cell_formula_units_Z 2
_cell_length_a 10.775(2)
_cell_length_b 11.514(3)
_cell_length_c 18.195(4)
_cell_measurement_reflns_used 5338
_cell_measurement_temperature 293(2)
_cell_measurement_theta_max 28.00
_cell_measurement_theta_min 2.21
_cell_volume 2076.5(8)
_computing_cell_refinement 'Bruker SAINT'
_computing_data_collection 'Bruker APEX2'
_computing_data_reduction 'Bruker SAINT'
_computing_molecular_graphics 'Bruker SHELXTL'
_computing_publication_material 'Bruker SHELXTL'
_computing_structure_refinement 'SHELXL-97 (Sheldrick, 2008)'
_computing_structure_solution 'SHELXS-97 (Sheldrick, 2008)'
_diffrn_ambient_temperature 293(2)
_diffrn_measured_fraction_theta_full 0.989
_diffrn_measured_fraction_theta_max 0.989
_diffrn_measurement_device_type 'Bruker APEX-II CCD'
_diffrn_measurement_method '\f and \w scans'
_diffrn_radiation_monochromator graphite
_diffrn_radiation_source 'fine-focus sealed tube'
_diffrn_radiation_type MoK\a
_diffrn_radiation_wavelength 0.71073
_diffrn_reflns_av_R_equivalents 0.0215
_diffrn_reflns_av_sigmaI/netI 0.0379
_diffrn_reflns_limit_h_max 13
_diffrn_reflns_limit_h_min -13
_diffrn_reflns_limit_k_max 13
_diffrn_reflns_limit_k_min -14
_diffrn_reflns_limit_l_max 22
_diffrn_reflns_limit_l_min -14
_diffrn_reflns_number 11662
_diffrn_reflns_theta_full 26.00
_diffrn_reflns_theta_max 26.00
_diffrn_reflns_theta_min 1.92
_exptl_absorpt_coefficient_mu 3.336
_exptl_absorpt_correction_T_max 0.6174
_exptl_absorpt_correction_T_min 0.2974
_exptl_absorpt_correction_type multi-scan
_exptl_absorpt_process_details SADABS
_exptl_crystal_colour colorless
_exptl_crystal_density_diffrn 1.793
_exptl_crystal_density_method 'not measured'
_exptl_crystal_description block
_exptl_crystal_F_000 1072
_exptl_crystal_size_max 0.48
_exptl_crystal_size_mid 0.27
_exptl_crystal_size_min 0.16
_refine_diff_density_max 1.526
_refine_diff_density_min -1.400
_refine_diff_density_rms 0.114
_refine_ls_extinction_method none
_refine_ls_goodness_of_fit_ref 1.086
_refine_ls_hydrogen_treatment constr
_refine_ls_matrix_type full
_refine_ls_number_parameters 361
_refine_ls_number_reflns 8081
_refine_ls_number_restraints 24
_refine_ls_restrained_S_all 1.094
_refine_ls_R_factor_all 0.0550
_refine_ls_R_factor_gt 0.0424
_refine_ls_shift/su_max 0.000
_refine_ls_shift/su_mean 0.000
_refine_ls_structure_factor_coef Fsqd
_refine_ls_weighting_details 'calc w=1/[\s^2^(Fo^2^)+(0.0476P)^2^+4.1033P] where P=(Fo^2^+2Fc^2^)/3'
_refine_ls_weighting_scheme calc
_refine_ls_wR_factor_gt 0.1071
_refine_ls_wR_factor_ref 0.1156
_reflns_number_gt 6416
_reflns_number_total 8081
_reflns_threshold_expression >2sigma(I)
_cod_data_source_file ja6b05709_si_003.cif
_cod_data_source_block 1
_cod_depositor_comments
;
The following automatic conversions were performed:

data item '_exptl_absorpt_correction_type' value 'Multi-scan' was
changed to 'multi-scan' in accordance with the
/home/saulius/struct/COD-crude-data/automatic-downloads/DataCite-retrospective/ACS/depositions/lib/dictionaries/cif_core.dic
dictionary named 'cif_core.dic' version 2.4.2 last updated on
2011-04-26.

data item '_symmetry_cell_setting' value 'Triclinic' was changed to
'triclinic' in accordance with the
/home/saulius/struct/COD-crude-data/automatic-downloads/DataCite-retrospective/ACS/depositions/lib/dictionaries/cif_core.dic
dictionary named 'cif_core.dic' version 2.4.2 last updated on
2011-04-26.

Automatic conversion script
Id: cif_fix_values 6909 2019-04-08 15:41:33Z antanas 
;
_cod_original_sg_symbol_H-M 'P-1   '
_cod_database_code 4130660

loop_
_symmetry_equiv_pos_as_xyz
'x, y, z'
'-x, -y, -z'

loop_
_atom_site_label
_atom_site_type_symbol
_atom_site_fract_x
_atom_site_fract_y
_atom_site_fract_z
_atom_site_U_iso_or_equiv
_atom_site_adp_type
_atom_site_occupancy
_atom_site_symmetry_multiplicity
_atom_site_calc_flag
_atom_site_refinement_flags
I4 I -0.36726(4) 0.87146(4) 0.12317(2) 0.06017(14) Uani 1 1 d .
I2 I 0.36248(4) 0.86277(5) 0.28376(3) 0.07204(16) Uani 1 1 d .
I1 I 0.36565(5) 0.58627(5) 0.42422(3) 0.07673(17) Uani 1 1 d .
I3 I -0.27717(5) 0.52811(5) 0.22017(3) 0.07422(16) Uani 1 1 d .
S2 S -0.05834(13) 0.80834(14) 0.05959(7) 0.0450(3) Uani 1 1 d .
S1 S 0.33987(15) 0.42338(13) 0.28646(8) 0.0515(4) Uani 1 1 d .
S4 S 0.04076(14) 1.03095(13) 0.31183(9) 0.0484(3) Uani 1 1 d .
S3 S -0.25320(18) 0.64303(18) 0.37766(9) 0.0624(4) Uani 1 1 d .
Si4 Si -0.26448(15) 1.09897(15) 0.31459(10) 0.0496(4) Uani 1 1 d .
Si2 Si 0.24950(16) 0.72293(18) 0.05613(9) 0.0549(4) Uani 1 1 d .
Si1 Si 0.21836(17) 0.35725(14) 0.15202(10) 0.0508(4) Uani 1 1 d .
Si3 Si -0.1571(2) 0.7822(2) 0.49082(9) 0.0736(6) Uani 1 1 d U
C6 C 0.1853(4) 0.6576(4) 0.2887(3) 0.0326(10) Uani 1 1 d .
C5 C 0.1564(4) 0.6051(4) 0.2248(2) 0.0316(10) Uani 1 1 d .
C8 C 0.0554(4) 0.6849(4) 0.1720(2) 0.0295(9) Uani 1 1 d .
C15 C -0.1398(4) 0.7069(4) 0.2641(3) 0.0328(10) Uani 1 1 d .
C17 C -0.1134(4) 0.7647(4) 0.3263(3) 0.0325(10) Uani 1 1 d .
C14 C -0.0871(4) 0.7245(4) 0.1900(3) 0.0308(10) Uani 1 1 d .
C22 C -0.0336(4) 0.8455(4) 0.3184(2) 0.0304(9) Uani 1 1 d .
C25 C -0.0880(5) 0.9755(5) 0.3213(3) 0.0366(11) Uani 1 1 d .
C9 C 0.0881(5) 0.7252(5) 0.1046(3) 0.0371(11) Uani 1 1 d .
C24 C 0.1637(5) 0.8823(5) 0.3032(3) 0.0399(11) Uani 1 1 d .
C4 C 0.2298(5) 0.4772(4) 0.2159(3) 0.0364(11) Uani 1 1 d .
C23 C 0.1118(5) 0.7908(4) 0.3058(3) 0.0325(10) Uani 1 1 d .
C13 C -0.1599(5) 0.7907(5) 0.1322(3) 0.0365(11) Uani 1 1 d .
C16 C -0.2163(5) 0.6384(5) 0.2843(3) 0.0454(13) Uani 1 1 d .
C18 C -0.1666(6) 0.7386(6) 0.3927(3) 0.0467(13) Uani 1 1 d .
C7 C 0.2848(5) 0.5687(5) 0.3271(3) 0.0431(12) Uani 1 1 d .
C12 C 0.4017(6) 0.6179(7) 0.1018(4) 0.0698(19) Uani 1 1 d .
H12A H 0.4061 0.5330 0.1019 0.105 Uiso 1 1 calc R
H12B H 0.3978 0.6444 0.1516 0.105 Uiso 1 1 calc R
H12C H 0.4803 0.6218 0.0756 0.105 Uiso 1 1 calc R
C26 C -0.3939(6) 1.0313(7) 0.3268(4) 0.0707(19) Uani 1 1 d .
H26A H -0.3931 0.9974 0.3758 0.106 Uiso 1 1 calc R
H26B H -0.3751 0.9654 0.2919 0.106 Uiso 1 1 calc R
H26C H -0.4809 1.0959 0.3189 0.106 Uiso 1 1 calc R
C28 C -0.2657(9) 1.1661(8) 0.2195(5) 0.085(2) Uani 1 1 d .
H28A H -0.3527 1.2307 0.2117 0.128 Uiso 1 1 calc R
H28B H -0.2466 1.1006 0.1843 0.128 Uiso 1 1 calc R
H28C H -0.1983 1.2016 0.2136 0.128 Uiso 1 1 calc R
C3 C 0.0951(11) 0.4287(8) 0.0823(5) 0.116(4) Uani 1 1 d .
H3A H 0.0918 0.3641 0.0516 0.174 Uiso 1 1 calc R
H3B H 0.1210 0.4872 0.0526 0.174 Uiso 1 1 calc R
H3C H 0.0079 0.4723 0.1060 0.174 Uiso 1 1 calc R
C27 C -0.2924(9) 1.2238(8) 0.3829(6) 0.109(3) Uani 1 1 d .
H27A H -0.2918 1.1892 0.4318 0.163 Uiso 1 1 calc R
H27B H -0.3780 1.2914 0.3760 0.163 Uiso 1 1 calc R
H27C H -0.2220 1.2554 0.3761 0.163 Uiso 1 1 calc R
C10 C 0.2404(11) 0.8877(9) 0.0572(7) 0.132(5) Uani 1 1 d .
H10A H 0.3212 0.8914 0.0336 0.198 Uiso 1 1 calc R
H10B H 0.2316 0.9147 0.1072 0.198 Uiso 1 1 calc R
H10C H 0.1638 0.9421 0.0313 0.198 Uiso 1 1 calc R
C11 C 0.2506(10) 0.6753(14) -0.0400(4) 0.134(5) Uani 1 1 d .
H11A H 0.2558 0.5902 -0.0403 0.201 Uiso 1 1 calc R
H11B H 0.3272 0.6807 -0.0676 0.201 Uiso 1 1 calc R
H11C H 0.1694 0.7304 -0.0619 0.201 Uiso 1 1 calc R
C1 C 0.3873(10) 0.2634(10) 0.1124(7) 0.149(5) Uani 1 1 d .
H1A H 0.3821 0.2012 0.0805 0.224 Uiso 1 1 calc R
H1B H 0.4458 0.2223 0.1513 0.224 Uiso 1 1 calc R
H1C H 0.4225 0.3177 0.0847 0.224 Uiso 1 1 calc R
C2 C 0.1660(17) 0.2490(12) 0.2095(7) 0.168(7) Uani 1 1 d .
H2A H 0.1580 0.1861 0.1791 0.253 Uiso 1 1 calc R
H2B H 0.0804 0.2950 0.2344 0.253 Uiso 1 1 calc R
H2C H 0.2319 0.2090 0.2452 0.253 Uiso 1 1 calc R
C19 C -0.0249(18) 0.8321(19) 0.5011(9) 0.219(8) Uani 1 1 d U
H19A H -0.0243 0.8530 0.5517 0.328 Uiso 1 1 calc R
H19B H -0.0374 0.9051 0.4704 0.328 Uiso 1 1 calc R
H19C H 0.0593 0.7658 0.4870 0.328 Uiso 1 1 calc R
C21 C -0.311(3) 0.829(3) 0.5355(15) 0.327(13) Uani 1 1 d U
H21A H -0.3036 0.8495 0.5854 0.490 Uiso 1 1 calc R
H21B H -0.3433 0.7627 0.5355 0.490 Uiso 1 1 calc R
H21C H -0.3720 0.9024 0.5111 0.490 Uiso 1 1 calc R
C20 C -0.079(3) 0.639(2) 0.5468(13) 0.298(12) Uani 1 1 d U
H20A H -0.0743 0.6613 0.5965 0.447 Uiso 1 1 calc R
H20B H 0.0106 0.5914 0.5267 0.447 Uiso 1 1 calc R
H20C H -0.1318 0.5881 0.5464 0.447 Uiso 1 1 calc R

loop_
_atom_site_aniso_label
_atom_site_aniso_U_11
_atom_site_aniso_U_22
_atom_site_aniso_U_33
_atom_site_aniso_U_23
_atom_site_aniso_U_13
_atom_site_aniso_U_12
I4 0.02794(19) 0.0743(3) 0.0670(3) -0.0011(2) -0.01196(16) -0.00593(18)
I2 0.0319(2) 0.0758(3) 0.1166(4) -0.0245(3) 0.0112(2) -0.0299(2)
I1 0.0755(3) 0.0809(3) 0.0597(3) -0.0150(2) -0.0365(2) -0.0084(3)
I3 0.0777(3) 0.0678(3) 0.0996(4) -0.0103(3) -0.0202(3) -0.0495(3)
S2 0.0355(7) 0.0535(8) 0.0368(7) 0.0071(6) -0.0060(5) -0.0074(6)
S1 0.0493(8) 0.0376(7) 0.0528(8) -0.0035(6) -0.0201(6) 0.0023(6)
S4 0.0371(7) 0.0375(7) 0.0750(10) -0.0155(6) 0.0057(6) -0.0193(6)
S3 0.0674(10) 0.0876(12) 0.0551(9) 0.0097(8) 0.0027(7) -0.0570(10)
Si4 0.0328(7) 0.0414(8) 0.0675(10) -0.0185(7) -0.0041(7) -0.0047(6)
Si2 0.0365(8) 0.0741(12) 0.0507(9) 0.0120(8) 0.0024(7) -0.0195(8)
Si1 0.0544(9) 0.0335(8) 0.0611(10) -0.0111(7) -0.0135(8) -0.0104(7)
Si3 0.0828(14) 0.1155(17) 0.0321(8) -0.0043(9) 0.0056(8) -0.0498(13)
C6 0.025(2) 0.035(2) 0.036(2) -0.004(2) -0.0011(18) -0.0092(19)
C5 0.024(2) 0.033(2) 0.035(2) -0.0030(19) -0.0031(18) -0.0083(19)
C8 0.027(2) 0.026(2) 0.033(2) -0.0065(18) -0.0029(18) -0.0066(18)
C15 0.025(2) 0.035(2) 0.039(3) 0.000(2) -0.0034(19) -0.013(2)
C17 0.025(2) 0.039(3) 0.035(2) 0.000(2) -0.0010(18) -0.013(2)
C14 0.028(2) 0.029(2) 0.036(2) -0.0087(19) -0.0021(18) -0.0102(19)
C22 0.027(2) 0.036(3) 0.029(2) -0.0083(19) 0.0032(17) -0.0132(19)
C25 0.025(2) 0.043(3) 0.041(3) -0.011(2) 0.0036(19) -0.013(2)
C9 0.029(2) 0.040(3) 0.036(3) -0.003(2) -0.0014(19) -0.007(2)
C24 0.023(2) 0.047(3) 0.053(3) -0.015(2) 0.005(2) -0.017(2)
C4 0.034(2) 0.029(2) 0.042(3) -0.002(2) -0.006(2) -0.006(2)
C23 0.027(2) 0.035(2) 0.035(2) -0.0064(19) -0.0012(18) -0.0102(19)
C13 0.024(2) 0.040(3) 0.040(3) -0.007(2) -0.0042(19) -0.005(2)
C16 0.040(3) 0.050(3) 0.056(3) -0.002(3) -0.006(2) -0.029(3)
C18 0.047(3) 0.063(4) 0.040(3) -0.002(3) 0.005(2) -0.034(3)
C7 0.038(3) 0.045(3) 0.039(3) -0.008(2) -0.010(2) -0.006(2)
C12 0.035(3) 0.091(5) 0.079(5) 0.010(4) -0.002(3) -0.019(3)
C26 0.031(3) 0.086(5) 0.090(5) -0.015(4) 0.001(3) -0.017(3)
C28 0.082(5) 0.078(5) 0.099(6) 0.022(4) -0.030(5) -0.032(4)
C3 0.142(9) 0.070(5) 0.124(8) -0.030(5) -0.080(7) -0.016(5)
C27 0.068(5) 0.083(6) 0.150(9) -0.069(6) -0.022(5) 0.007(4)
C10 0.101(7) 0.089(7) 0.212(13) 0.059(8) 0.001(8) -0.049(6)
C11 0.089(7) 0.273(15) 0.045(4) -0.010(6) 0.018(4) -0.078(8)
C1 0.081(7) 0.121(9) 0.224(14) -0.121(9) 0.006(8) -0.006(6)
C2 0.31(2) 0.139(10) 0.139(10) -0.004(8) -0.018(11) -0.173(13)
C19 0.218(11) 0.276(12) 0.190(10) -0.055(8) -0.031(8) -0.118(9)
C21 0.326(13) 0.327(13) 0.326(13) -0.0053(10) -0.0175(12) -0.126(5)
C20 0.315(15) 0.298(15) 0.257(14) -0.005(9) -0.030(9) -0.091(10)

loop_
_atom_type_symbol
_atom_type_description
_atom_type_scat_dispersion_real
_atom_type_scat_dispersion_imag
_atom_type_scat_source
C C 0.0033 0.0016 'International Tables Vol C Tables 4.2.6.8 and 6.1.1.4'
H H 0.0000 0.0000 'International Tables Vol C Tables 4.2.6.8 and 6.1.1.4'
I I -0.4742 1.8119 'International Tables Vol C Tables 4.2.6.8 and 6.1.1.4'
S S 0.1246 0.1234 'International Tables Vol C Tables 4.2.6.8 and 6.1.1.4'
Si Si 0.0817 0.0704 'International Tables Vol C Tables 4.2.6.8 and 6.1.1.4'

loop_
_geom_angle_atom_site_label_1
_geom_angle_atom_site_label_2
_geom_angle_atom_site_label_3
_geom_angle
C13 S2 C9 92.8(2)
C7 S1 C4 93.7(2)
C24 S4 C25 93.0(2)
C16 S3 C18 93.3(2)
C26 Si4 C27 111.5(4)
C26 Si4 C28 109.9(4)
C27 Si4 C28 109.5(5)
C26 Si4 C25 112.3(3)
C27 Si4 C25 109.1(3)
C28 Si4 C25 104.3(3)
C12 Si2 C11 111.4(5)
C12 Si2 C10 109.2(4)
C11 Si2 C10 109.7(6)
C12 Si2 C9 112.9(3)
C11 Si2 C9 107.2(3)
C10 Si2 C9 106.3(4)
C2 Si1 C3 109.1(6)
C2 Si1 C1 106.3(7)
C3 Si1 C1 113.0(6)
C2 Si1 C4 106.4(4)
C3 Si1 C4 112.4(3)
C1 Si1 C4 109.2(4)
C21 Si3 C19 129.4(11)
C21 Si3 C20 95.9(12)
C19 Si3 C20 93.0(10)
C21 Si3 C18 110.6(9)
C19 Si3 C18 112.6(6)
C20 Si3 C18 109.9(8)
C7 C6 C5 111.4(4)
C7 C6 C23 128.1(4)
C5 C6 C23 120.5(4)
C4 C5 C6 115.0(4)
C4 C5 C8 123.4(4)
C6 C5 C8 121.6(4)
C9 C8 C14 115.0(4)
C9 C8 C5 124.3(4)
C14 C8 C5 120.7(4)
C16 C15 C17 111.5(4)
C16 C15 C14 127.9(5)
C17 C15 C14 120.6(4)
C18 C17 C15 114.6(4)
C18 C17 C22 123.7(4)
C15 C17 C22 121.7(4)
C13 C14 C8 110.5(4)
C13 C14 C15 127.1(4)
C8 C14 C15 121.9(4)
C25 C22 C23 114.2(4)
C25 C22 C17 124.7(4)
C23 C22 C17 121.1(4)
C22 C25 S4 109.4(3)
C22 C25 Si4 133.7(4)
S4 C25 Si4 115.6(3)
C8 C9 S2 109.4(3)
C8 C9 Si2 134.7(4)
S2 C9 Si2 115.6(3)
C23 C24 S4 112.5(3)
C23 C24 I2 128.6(4)
S4 C24 I2 118.8(3)
C5 C4 S1 108.4(3)
C5 C4 Si1 133.3(4)
S1 C4 Si1 117.9(3)
C24 C23 C22 110.8(4)
C24 C23 C6 126.5(4)
C22 C23 C6 122.2(4)
C14 C13 S2 112.3(3)
C14 C13 I4 129.4(4)
S2 C13 I4 118.3(3)
C15 C16 S3 111.6(4)
C15 C16 I3 129.0(4)
S3 C16 I3 119.3(3)
C17 C18 S3 109.0(4)
C17 C18 Si3 132.8(4)
S3 C18 Si3 118.2(3)
C6 C7 S1 111.5(4)
C6 C7 I1 129.3(4)
S1 C7 I1 119.2(3)
Si2 C12 H12A 109.5
Si2 C12 H12B 109.5
H12A C12 H12B 109.5
Si2 C12 H12C 109.5
H12A C12 H12C 109.5
H12B C12 H12C 109.5
Si4 C26 H26A 109.5
Si4 C26 H26B 109.5
H26A C26 H26B 109.5
Si4 C26 H26C 109.5
H26A C26 H26C 109.5
H26B C26 H26C 109.5
Si4 C28 H28A 109.5
Si4 C28 H28B 109.5
H28A C28 H28B 109.5
Si4 C28 H28C 109.5
H28A C28 H28C 109.5
H28B C28 H28C 109.5
Si1 C3 H3A 109.5
Si1 C3 H3B 109.5
H3A C3 H3B 109.5
Si1 C3 H3C 109.5
H3A C3 H3C 109.5
H3B C3 H3C 109.5
Si4 C27 H27A 109.5
Si4 C27 H27B 109.5
H27A C27 H27B 109.5
Si4 C27 H27C 109.5
H27A C27 H27C 109.5
H27B C27 H27C 109.5
Si2 C10 H10A 109.5
Si2 C10 H10B 109.5
H10A C10 H10B 109.5
Si2 C10 H10C 109.5
H10A C10 H10C 109.5
H10B C10 H10C 109.5
Si2 C11 H11A 109.5
Si2 C11 H11B 109.5
H11A C11 H11B 109.5
Si2 C11 H11C 109.5
H11A C11 H11C 109.5
H11B C11 H11C 109.5
Si1 C1 H1A 109.5
Si1 C1 H1B 109.5
H1A C1 H1B 109.5
Si1 C1 H1C 109.5
H1A C1 H1C 109.5
H1B C1 H1C 109.5
Si1 C2 H2A 109.5
Si1 C2 H2B 109.5
H2A C2 H2B 109.5
Si1 C2 H2C 109.5
H2A C2 H2C 109.5
H2B C2 H2C 109.5
Si3 C19 H19A 109.5
Si3 C19 H19B 109.5
H19A C19 H19B 109.5
Si3 C19 H19C 109.5
H19A C19 H19C 109.5
H19B C19 H19C 109.5
Si3 C21 H21A 109.5
Si3 C21 H21B 109.5
H21A C21 H21B 109.5
Si3 C21 H21C 109.5
H21A C21 H21C 109.5
H21B C21 H21C 109.5
Si3 C20 H20A 109.5
Si3 C20 H20B 109.5
H20A C20 H20B 109.5
Si3 C20 H20C 109.5
H20A C20 H20C 109.5
H20B C20 H20C 109.5

loop_
_geom_bond_atom_site_label_1
_geom_bond_atom_site_label_2
_geom_bond_distance
I4 C13 2.076(5)
I2 C24 2.073(5)
I1 C7 2.071(5)
I3 C16 2.065(5)
S2 C13 1.717(5)
S2 C9 1.736(5)
S1 C7 1.723(5)
S1 C4 1.734(5)
S4 C24 1.716(5)
S4 C25 1.735(5)
S3 C16 1.717(6)
S3 C18 1.735(5)
Si4 C26 1.841(7)
Si4 C27 1.859(8)
Si4 C28 1.866(8)
Si4 C25 1.891(5)
Si2 C12 1.844(7)
Si2 C11 1.850(9)
Si2 C10 1.863(9)
Si2 C9 1.891(5)
Si1 C2 1.826(10)
Si1 C3 1.827(8)
Si1 C1 1.835(9)
Si1 C4 1.884(5)
Si3 C21 1.69(3)
Si3 C19 1.753(16)
Si3 C20 1.84(2)
Si3 C18 1.893(6)
C6 C7 1.369(7)
C6 C5 1.436(6)
C6 C23 1.463(7)
C5 C4 1.386(7)
C5 C8 1.497(6)
C8 C9 1.367(7)
C8 C14 1.441(6)
C15 C16 1.370(7)
C15 C17 1.434(7)
C15 C14 1.466(7)
C17 C18 1.376(7)
C17 C22 1.489(6)
C14 C13 1.373(6)
C22 C25 1.381(7)
C22 C23 1.451(6)
C24 C23 1.369(7)
C12 H12A 0.9600
C12 H12B 0.9600
C12 H12C 0.9600
C26 H26A 0.9600
C26 H26B 0.9600
C26 H26C 0.9600
C28 H28A 0.9600
C28 H28B 0.9600
C28 H28C 0.9600
C3 H3A 0.9600
C3 H3B 0.9600
C3 H3C 0.9600
C27 H27A 0.9600
C27 H27B 0.9600
C27 H27C 0.9600
C10 H10A 0.9600
C10 H10B 0.9600
C10 H10C 0.9600
C11 H11A 0.9600
C11 H11B 0.9600
C11 H11C 0.9600
C1 H1A 0.9600
C1 H1B 0.9600
C1 H1C 0.9600
C2 H2A 0.9600
C2 H2B 0.9600
C2 H2C 0.9600
C19 H19A 0.9600
C19 H19B 0.9600
C19 H19C 0.9600
C21 H21A 0.9600
C21 H21B 0.9600
C21 H21C 0.9600
C20 H20A 0.9600
C20 H20B 0.9600
C20 H20C 0.9600

loop_
_geom_torsion_atom_site_label_1
_geom_torsion_atom_site_label_2
_geom_torsion_atom_site_label_3
_geom_torsion_atom_site_label_4
_geom_torsion
C7 C6 C5 C4 1.8(6)
C23 C6 C5 C4 -178.2(4)
C7 C6 C5 C8 -177.3(4)
C23 C6 C5 C8 2.7(7)
C4 C5 C8 C9 -75.5(6)
C6 C5 C8 C9 103.5(6)
C4 C5 C8 C14 104.2(5)
C6 C5 C8 C14 -76.8(6)
C16 C15 C17 C18 1.1(6)
C14 C15 C17 C18 -178.9(5)
C16 C15 C17 C22 -179.2(4)
C14 C15 C17 C22 0.8(7)
C9 C8 C14 C13 2.9(6)
C5 C8 C14 C13 -176.8(4)
C9 C8 C14 C15 -170.2(4)
C5 C8 C14 C15 10.1(7)
C16 C15 C14 C13 68.7(7)
C17 C15 C14 C13 -111.4(5)
C16 C15 C14 C8 -119.5(6)
C17 C15 C14 C8 60.5(6)
C18 C17 C22 C25 -76.3(7)
C15 C17 C22 C25 104.1(6)
C18 C17 C22 C23 104.4(6)
C15 C17 C22 C23 -75.2(6)
C23 C22 C25 S4 -2.2(5)
C17 C22 C25 S4 178.5(4)
C23 C22 C25 Si4 163.9(4)
C17 C22 C25 Si4 -15.5(8)
C24 S4 C25 C22 0.7(4)
C24 S4 C25 Si4 -168.2(3)
C26 Si4 C25 C22 15.6(6)
C27 Si4 C25 C22 139.7(6)
C28 Si4 C25 C22 -103.4(6)
C26 Si4 C25 S4 -179.1(3)
C27 Si4 C25 S4 -54.9(5)
C28 Si4 C25 S4 62.0(4)
C14 C8 C9 S2 -2.6(5)
C5 C8 C9 S2 177.1(4)
C14 C8 C9 Si2 170.7(4)
C5 C8 C9 Si2 -9.6(8)
C13 S2 C9 C8 1.2(4)
C13 S2 C9 Si2 -173.5(3)
C12 Si2 C9 C8 13.7(7)
C11 Si2 C9 C8 136.7(7)
C10 Si2 C9 C8 -106.0(7)
C12 Si2 C9 S2 -173.3(3)
C11 Si2 C9 S2 -50.3(6)
C10 Si2 C9 S2 67.0(5)
C25 S4 C24 C23 1.1(4)
C25 S4 C24 I2 177.1(3)
C6 C5 C4 S1 -1.9(5)
C8 C5 C4 S1 177.2(4)
C6 C5 C4 Si1 170.3(4)
C8 C5 C4 Si1 -10.6(8)
C7 S1 C4 C5 1.1(4)
C7 S1 C4 Si1 -172.4(3)
C2 Si1 C4 C5 -112.4(7)
C3 Si1 C4 C5 6.9(7)
C1 Si1 C4 C5 133.2(7)
C2 Si1 C4 S1 59.2(6)
C3 Si1 C4 S1 178.5(5)
C1 Si1 C4 S1 -55.1(6)
S4 C24 C23 C22 -2.4(5)
I2 C24 C23 C22 -178.0(4)
S4 C24 C23 C6 169.7(4)
I2 C24 C23 C6 -5.9(8)
C25 C22 C23 C24 3.0(6)
C17 C22 C23 C24 -177.6(4)
C25 C22 C23 C6 -169.5(4)
C17 C22 C23 C6 9.9(7)
C7 C6 C23 C24 68.1(8)
C5 C6 C23 C24 -111.9(6)
C7 C6 C23 C22 -120.6(6)
C5 C6 C23 C22 59.3(6)
C8 C14 C13 S2 -1.9(5)
C15 C14 C13 S2 170.8(4)
C8 C14 C13 I4 179.6(3)
C15 C14 C13 I4 -7.7(7)
C9 S2 C13 C14 0.4(4)
C9 S2 C13 I4 179.1(3)
C17 C15 C16 S3 -0.7(6)
C14 C15 C16 S3 179.3(4)
C17 C15 C16 I3 -176.5(4)
C14 C15 C16 I3 3.5(8)
C18 S3 C16 C15 0.2(5)
C18 S3 C16 I3 176.4(3)
C15 C17 C18 S3 -1.0(6)
C22 C17 C18 S3 179.4(4)
C15 C17 C18 Si3 176.9(4)
C22 C17 C18 Si3 -2.8(9)
C16 S3 C18 C17 0.5(5)
C16 S3 C18 Si3 -177.7(4)
C21 Si3 C18 C17 135.6(11)
C19 Si3 C18 C17 -17.5(10)
C20 Si3 C18 C17 -119.7(11)
C21 Si3 C18 S3 -46.7(11)
C19 Si3 C18 S3 160.2(8)
C20 Si3 C18 S3 58.0(10)
C5 C6 C7 S1 -0.9(6)
C23 C6 C7 S1 179.1(4)
C5 C6 C7 I1 -178.3(4)
C23 C6 C7 I1 1.7(8)
C4 S1 C7 C6 -0.2(4)
C4 S1 C7 I1 177.5(3)
